data_4128905
loop_
_publ_author_name
'Zheng, Jian'
'Swords, Wesley B.'
'Jung, Hoimin'
'Skubi, Kazimer L.'
'Kidd, Jesse B.'
'Meyer, Gerald J.'
'Baik, Mu-Hyun'
'Yoon, Tehshik P.'

_publ_section_title
;
 Enantioselective Intermolecular Excited-State Photoreactions Using a
 Chiral Ir Triplet Sensitizer: Separating Association from Energy Transfer
 in Asymmetric Photocatalysis.
;
_journal_issue 34
_journal_name_full 'Journal of the American Chemical Society'
_journal_page_first 13625
_journal_page_last 13634
_journal_paper_doi 10.1021/jacs.9b06244
_journal_volume 141
_journal_year 2019
_chemical_absolute_configuration syn
_chemical_formula_moiety 'C18 H21 N O6'
_chemical_formula_sum 'C18 H21 N O6'
_chemical_formula_weight 347.36
_space_group_crystal_system orthorhombic
_space_group_IT_number 19
_space_group_name_Hall 'P 2ac 2ab'
_space_group_name_H-M_alt 'P 21 21 21'
_atom_sites_solution_hydrogens mixed
_atom_sites_solution_primary dual
_audit_creation_date 2018-08-28
_audit_creation_method
;
Olex2 1.2
(compiled 2018.05.29 svn.r3508 for OlexSys, GUI svn.r5506)
;
_cell_angle_alpha 90
_cell_angle_beta 90
_cell_angle_gamma 90
_cell_formula_units_Z 12
_cell_length_a 8.605(4)
_cell_length_b 19.697(7)
_cell_length_c 30.793(12)
_cell_measurement_reflns_used 9920
_cell_measurement_temperature 100
_cell_measurement_theta_max 25.195
_cell_measurement_theta_min 2.171
_cell_volume 5219(4)
_computing_cell_refinement 'SAINT+ Ver. 2018.1-0. (Bruker-AXS, 2018)'
_computing_data_collection 'APEX3 Ver. 2018.1-0. (Bruker-AXS, 2018)'
_computing_data_reduction 'SAINT+ Ver. 2018.1-0. (Bruker-AXS, 2018)'
_computing_molecular_graphics 'OLEX2 (Dolomanov et al., 2009)'
_computing_publication_material 'OLEX2 (Dolomanov et al., 2009)'
_computing_structure_refinement 'XL (Sheldrick, 2015b)'
_computing_structure_solution 'XT (Sheldrick, 2015a)'
_diffrn_ambient_temperature 99.97
_diffrn_detector 'charge-coupled device (CCD) area detector'
_diffrn_detector_area_resol_mean 7.9
_diffrn_detector_type 'Bruker APEX II'
_diffrn_measured_fraction_theta_full 0.999
_diffrn_measured_fraction_theta_max 0.999
_diffrn_measurement_device 'three-circle diffractometer'
_diffrn_measurement_device_type 'Bruker APEX II Quazar'
_diffrn_measurement_method '0.5\% \w and 0.5\% \f scans'
_diffrn_radiation_collimation 'focusing mirrors'
_diffrn_radiation_detector 'Bruker APEX II'
_diffrn_radiation_monochromator 'mirror optics'
_diffrn_radiation_probe x-ray
_diffrn_radiation_type MoK\a
_diffrn_radiation_wavelength 0.71073
_diffrn_reflns_av_R_equivalents 0.0459
_diffrn_reflns_av_unetI/netI 0.0359
_diffrn_reflns_Laue_measured_fraction_full 0.999
_diffrn_reflns_Laue_measured_fraction_max 0.999
_diffrn_reflns_limit_h_max 10
_diffrn_reflns_limit_h_min -10
_diffrn_reflns_limit_k_max 24
_diffrn_reflns_limit_k_min -24
_diffrn_reflns_limit_l_max 38
_diffrn_reflns_limit_l_min -36
_diffrn_reflns_number 55373
_diffrn_reflns_point_group_measured_fraction_full 1.000
_diffrn_reflns_point_group_measured_fraction_max 0.999
_diffrn_reflns_theta_full 25.000
_diffrn_reflns_theta_max 26.396
_diffrn_reflns_theta_min 1.227
_diffrn_source 'microfocus sealed X-ray tube'
_diffrn_source_type 'Incoatec I\ms'
_exptl_absorpt_coefficient_mu 0.100
_exptl_absorpt_correction_T_max 0.9585
_exptl_absorpt_correction_T_min 0.9110
_exptl_absorpt_correction_type multi-scan
_exptl_absorpt_process_details 'SADABS-2016/2 (Krause et al., 2015) was used for absorption correction.'
_exptl_crystal_colour colourless
_exptl_crystal_colour_primary colourless
_exptl_crystal_density_diffrn 1.326
_exptl_crystal_density_method 'not measured'
_exptl_crystal_description plate
_exptl_crystal_F_000 2208
_exptl_crystal_size_max 0.161
_exptl_crystal_size_mid 0.104
_exptl_crystal_size_min 0.041
_refine_diff_density_max 0.507
_refine_diff_density_min -0.526
_refine_diff_density_rms 0.044
_refine_ls_abs_structure_details
;
 Flack x determined using 3486 quotients [(I+)-(I-)]/[(I+)+(I-)]
 (Parsons, Flack and Wagner, Acta Cryst. B69 (2013) 249-259).
;
_refine_ls_abs_structure_Flack -0.1(3)
_refine_ls_extinction_method none
_refine_ls_goodness_of_fit_ref 1.024
_refine_ls_hydrogen_treatment mixed
_refine_ls_matrix_type full
_refine_ls_number_parameters 793
_refine_ls_number_reflns 10690
_refine_ls_number_restraints 221
_refine_ls_restrained_S_all 1.062
_refine_ls_R_factor_all 0.0588
_refine_ls_R_factor_gt 0.0467
_refine_ls_shift/su_max 0.001
_refine_ls_shift/su_mean 0.000
_refine_ls_structure_factor_coef Fsqd
_refine_ls_weighting_details 'w=1/[\s^2^(Fo^2^)+(0.0469P)^2^+3.3052P] where P=(Fo^2^+2Fc^2^)/3'
_refine_ls_weighting_scheme calc
_refine_ls_wR_factor_gt 0.1095
_refine_ls_wR_factor_ref 0.1161
_reflns_Friedel_coverage 0.793
_reflns_Friedel_fraction_full 1.000
_reflns_Friedel_fraction_max 0.999
_reflns_number_gt 9076
_reflns_number_total 10690
_reflns_threshold_expression 'I > 2\s(I)'
_cod_data_source_file ja9b06244_si_003.cif
_cod_data_source_block yoon56
_cod_database_code 4128905
_shelx_shelxl_version_number 2018/3
_shelx_space_group_comment
;
The symmetry employed for this shelxl refinement is uniquely defined
by the following loop, which should always be used as a source of
symmetry information in preference to the above space-group names.
They are only intended as comments.
;
_shelx_estimated_absorpt_t_max 0.996
_shelx_estimated_absorpt_t_min 0.984
_olex2_refinement_description
;
1. Fixed Uiso
 At 1.2 times of:
  All C(H) groups, All C(H,H) groups, All N(H) groups
 At 1.5 times of:
  All C(H,H,H) groups
2. Restrained distances
 O4A-C15A \\sim O3A-C19A
 with sigma of 0.005
 O3A-C14A \\sim O4A-C14A
 with sigma of 0.005
 N1B-H1BB \\sim N1A-H1A \\sim N1-H1
 with sigma of 0.005
3. Uiso/Uaniso restraints and constraints
Uiso(O7) = Uiso(C19) = Uiso(C20) = Uiso(C21)
Uanis(O6A) = Uanis(C16A) = Uanis(C17A) = Uanis(C18A) = Uanis(C20A) =
Uanis(C21A) = Uanis(C22A)
Uiso(C25B) = Uiso(C23B) = Uiso(O11B) = Uiso(C24B)
4. Rigid body (RIGU) restrains
 C1B, O1B, O2B, C12B, C13B, O7B, O8B, C19B, C20B
 with sigma for 1-2 distances of 0.004 and sigma for 1-3 distances of 0.004
5. Same fragment restrains
{C11, O7, C19, C20, C21} sigma for 1-2: 0.01, 1-3: 0.02
{C11A, O6A, C16A, C17A, C18A} sigma for 1-2: 0.01, 1-3: 0.02
{C11A, O6A, C20A, C21A, C22A} sigma for 1-2: 0.01, 1-3: 0.02
{C11B, O6B, C16B, C17B, C18B} sigma for 1-2: 0.01, 1-3: 0.02
{C11B, O11B, C23B, C24B, C25B} sigma for 1-2: 0.01, 1-3: 0.02
as
{C11, O6, C16, C17, C18}
{C1B, O7B, O8B, C19B, C20B} sigma for 1-2: 0.01, 1-3: 0.02
{C2B, O3B, O4B, C14B, C15B} sigma for 1-2: 0.01, 1-3: 0.02
{C2B, O9B, O10B, C21B, C22B} sigma for 1-2: 0.01, 1-3: 0.02
as
{C1B, O1B, O2B, C12B, C13B}
6. Others
 Sof(O7)=Sof(C19)=Sof(H19)=Sof(C20)=Sof(H20E)=Sof(H20F)=Sof(H20G)=Sof(C21)=
 Sof(H21D)=Sof(H21E)=Sof(H21F)=1-FVAR(1)
 Sof(O6)=Sof(C16)=Sof(H16)=Sof(C17)=Sof(H17G)=Sof(H17H)=Sof(H17I)=Sof(C18)=
 Sof(H18G)=Sof(H18H)=Sof(H18I)=FVAR(1)
 Sof(C19A)=Sof(H19A)=Sof(H19B)=Sof(H19C)=1-FVAR(2)
 Sof(C15A)=Sof(H15D)=Sof(H15E)=Sof(H15F)=FVAR(2)
 Sof(C20A)=Sof(H20D)=Sof(C21A)=Sof(H21A)=Sof(H21B)=Sof(H21C)=Sof(C22A)=
 Sof(H22D)=Sof(H22E)=Sof(H22F)=1-FVAR(3)
 Sof(C16A)=Sof(H16A)=Sof(C17A)=Sof(H17D)=Sof(H17E)=Sof(H17F)=Sof(C18A)=
 Sof(H18D)=Sof(H18E)=Sof(H18F)=FVAR(3)
 Sof(H1BA)=Sof(O7B)=Sof(O8B)=Sof(C19B)=Sof(C20B)=Sof(H20A)=Sof(H20B)=Sof(H20C)=
 1-FVAR(4)
 Sof(H1B)=Sof(O1B)=Sof(O2B)=Sof(C12B)=Sof(C13B)=Sof(H13A)=Sof(H13B)=Sof(H13C)=
 FVAR(4)
 Sof(O9B)=Sof(O10B)=Sof(C21B)=Sof(C22B)=Sof(H22A)=Sof(H22B)=Sof(H22C)=
 Sof(H2BA)=1-FVAR(5)
 Sof(O3B)=Sof(O4B)=Sof(C14B)=Sof(C15B)=Sof(H15A)=Sof(H15B)=Sof(H15C)=Sof(H2B)=
 FVAR(5)
 Sof(C23B)=Sof(H23B)=Sof(C24B)=Sof(H24A)=Sof(H24B)=Sof(H24C)=Sof(C25B)=
 Sof(H25A)=Sof(H25B)=Sof(H25C)=Sof(O11B)=1-FVAR(6)
 Sof(O6B)=Sof(C16B)=Sof(H16B)=Sof(C17B)=Sof(H17A)=Sof(H17B)=Sof(H17C)=
 Sof(C18B)=Sof(H18A)=Sof(H18B)=Sof(H18C)=FVAR(6)
7.a Ternary CH refined with riding coordinates:
 C16(H16), C19(H19), C1(H1C), C2(H2), C3(H3), C1A(H1AA), C2A(H2A), C16A(H16A),
 C20A(H20D), C1B(H1B), C1B(H1BA), C16B(H16B), C23B(H23B), C2B(H2B), C2B(H2BA),
 C3B(H3B)
7.b Aromatic/amide H refined with riding coordinates:
 C5(H5), C6(H6), C7(H7), C8(H8), C5A(H5A), C6A(H6A), C7A(H7A), C8A(H8A),
 C5B(H5B), C6B(H6B), C7B(H7B), C8B(H8B)
7.c Idealised Me refined as rotating group:
 C17(H17G,H17H,H17I), C18(H18G,H18H,H18I), C20(H20E,H20F,H20G), C21(H21D,H21E,
 H21F), C13(H13G,H13H,H13I), C15(H15G,H15H,H15I), C13A(H13D,H13E,H13F),
 C15A(H15D,H15E,H15F), C19A(H19A,H19B,H19C), C17A(H17D,H17E,H17F), C18A(H18D,
 H18E,H18F), C21A(H21A,H21B,H21C), C22A(H22D,H22E,H22F), C13B(H13A,H13B,H13C),
 C20B(H20A,H20B,H20C), C15B(H15A,H15B,H15C), C22B(H22A,H22B,H22C), C17B(H17A,
 H17B,H17C), C18B(H18A,H18B,H18C), C24B(H24A,H24B,H24C), C25B(H25A,H25B,H25C)
;
_olex2_submission_special_instructions 'No special instructions were received'

loop_
_space_group_symop_operation_xyz
'x, y, z'
'-x+1/2, -y, z+1/2'
'-x, y+1/2, -z+1/2'
'x+1/2, -y+1/2, -z'

loop_
_atom_site_label
_atom_site_type_symbol
_atom_site_fract_x
_atom_site_fract_y
_atom_site_fract_z
_atom_site_U_iso_or_equiv
_atom_site_adp_type
_atom_site_occupancy
_atom_site_site_symmetry_order
_atom_site_calc_flag
_atom_site_refinement_flags_posn
_atom_site_refinement_flags_adp
_atom_site_refinement_flags_occupancy
_atom_site_disorder_assembly
_atom_site_disorder_group
O1 O 1.1481(3) 0.70392(12) 0.79311(8) 0.0321(6) Uani 1 1 d . . . . .
O2 O 1.3118(3) 0.61568(12) 0.78586(8) 0.0323(6) Uani 1 1 d . . . . .
O3 O 1.0378(3) 0.57689(13) 0.92646(8) 0.0387(6) Uani 1 1 d . . . . .
O4 O 0.8581(4) 0.65928(13) 0.92752(9) 0.0426(7) Uani 1 1 d . . . . .
O5 O 1.1540(3) 0.44848(14) 0.82131(10) 0.0475(7) Uani 1 1 d . . . . .
C11 C 1.0018(4) 0.55061(17) 0.81421(10) 0.0270(7) Uani 1 1 d D . . . .
O6 O 1.0162(8) 0.5527(4) 0.76878(9) 0.0334(17) Uani 0.88(4) 1 d D . P A 1
C16 C 0.8968(9) 0.5154(6) 0.74593(17) 0.042(2) Uani 0.88(4) 1 d D . P A 1
H16 H 0.819548 0.497451 0.767309 0.051 Uiso 0.88(4) 1 calc R . P A 1
C17 C 0.8173(13) 0.5645(9) 0.7158(2) 0.068(3) Uani 0.88(4) 1 d D . P A 1
H17G H 0.772002 0.601751 0.732665 0.102 Uiso 0.88(4) 1 calc GR . P A 1
H17H H 0.734893 0.540944 0.699793 0.102 Uiso 0.88(4) 1 calc GR . P A 1
H17I H 0.893309 0.582893 0.695162 0.102 Uiso 0.88(4) 1 calc GR . P A 1
C18 C 0.9711(13) 0.4573(7) 0.7224(3) 0.056(3) Uani 0.88(4) 1 d D . P A 1
H18G H 1.043772 0.474844 0.700617 0.084 Uiso 0.88(4) 1 calc GR . P A 1
H18H H 0.890641 0.430195 0.707987 0.084 Uiso 0.88(4) 1 calc GR . P A 1
H18I H 1.027480 0.428752 0.743173 0.084 Uiso 0.88(4) 1 calc GR . P A 1
O7 O 0.990(5) 0.564(2) 0.7694(5) 0.034(8) Uiso 0.12(4) 1 d D . P A 2
C19 C 0.871(5) 0.530(2) 0.7446(9) 0.034(8) Uiso 0.12(4) 1 d D . P A 2
H19 H 0.794329 0.509181 0.764938 0.041 Uiso 0.12(4) 1 calc R . P A 2
C20 C 0.791(7) 0.583(2) 0.7173(16) 0.034(8) Uiso 0.12(4) 1 d D . P A 2
H20E H 0.737219 0.615521 0.736329 0.051 Uiso 0.12(4) 1 calc GR . P A 2
H20F H 0.714504 0.561017 0.698313 0.051 Uiso 0.12(4) 1 calc GR . P A 2
H20G H 0.867507 0.607165 0.699629 0.051 Uiso 0.12(4) 1 calc GR . P A 2
C21 C 0.937(6) 0.477(2) 0.7161(14) 0.034(8) Uiso 0.12(4) 1 d D . P A 2
H21D H 0.990856 0.498025 0.691523 0.051 Uiso 0.12(4) 1 calc GR . P A 2
H21E H 0.853248 0.447725 0.705205 0.051 Uiso 0.12(4) 1 calc GR . P A 2
H21F H 1.011163 0.449143 0.732646 0.051 Uiso 0.12(4) 1 calc GR . P A 2
N1 N 0.9197(3) 0.44690(14) 0.85290(10) 0.0275(6) Uani 1 1 d D . . . .
H1 H 0.938(5) 0.4047(13) 0.8590(12) 0.033 Uiso 1 1 d DR . . . .
C1 C 1.1121(4) 0.60268(17) 0.83628(11) 0.0268(7) Uani 1 1 d . . . . .
H1C H 1.188091 0.580653 0.856403 0.032 Uiso 1 1 calc R . . . .
C2 C 0.9730(4) 0.63453(17) 0.86048(11) 0.0289(8) Uani 1 1 d . . . . .
H2 H 0.958573 0.683685 0.853424 0.035 Uiso 1 1 calc R . . . .
C3 C 0.8588(4) 0.58699(17) 0.83419(11) 0.0286(8) Uani 1 1 d . . . . .
H3 H 0.803662 0.613860 0.811351 0.034 Uiso 1 1 calc R . . . .
C4 C 0.7449(4) 0.54370(17) 0.85850(11) 0.0274(7) Uani 1 1 d . . . . .
C5 C 0.6043(4) 0.5692(2) 0.87385(13) 0.0370(9) Uani 1 1 d . . . . .
H5 H 0.577975 0.615113 0.867807 0.044 Uiso 1 1 calc R . . . .
C6 C 0.5022(5) 0.5302(2) 0.89747(15) 0.0446(10) Uani 1 1 d . . . . .
H6 H 0.407845 0.549062 0.907979 0.054 Uiso 1 1 calc R . . . .
C7 C 0.5390(5) 0.4631(2) 0.90572(15) 0.0451(10) Uani 1 1 d . . . . .
H7 H 0.469107 0.435515 0.921812 0.054 Uiso 1 1 calc R . . . .
C8 C 0.6774(4) 0.43590(19) 0.89061(13) 0.0352(8) Uani 1 1 d . . . . .
H8 H 0.701964 0.389735 0.896299 0.042 Uiso 1 1 calc R . . . .
C9 C 0.7801(4) 0.47612(17) 0.86714(11) 0.0258(7) Uani 1 1 d . . . . .
C10 C 1.0327(4) 0.47755(17) 0.82983(12) 0.0294(8) Uani 1 1 d . . . . .
C12 C 1.1896(4) 0.64756(17) 0.80324(11) 0.0259(7) Uani 1 1 d . . . . .
C13 C 1.3754(5) 0.6476(2) 0.74748(14) 0.0418(10) Uani 1 1 d . . . . .
H13G H 1.293279 0.652923 0.725697 0.063 Uiso 1 1 calc GR . . . .
H13H H 1.458633 0.619107 0.735605 0.063 Uiso 1 1 calc GR . . . .
H13I H 1.417422 0.692228 0.755117 0.063 Uiso 1 1 calc GR . . . .
C14 C 0.9653(5) 0.62072(17) 0.90789(12) 0.0317(8) Uani 1 1 d . . . . .
C15 C 0.8219(7) 0.6399(2) 0.97179(13) 0.0548(12) Uani 1 1 d . . . . .
H15G H 0.786768 0.592615 0.972367 0.082 Uiso 1 1 calc GR . . . .
H15H H 0.739556 0.669393 0.983090 0.082 Uiso 1 1 calc GR . . . .
H15I H 0.915079 0.644692 0.989855 0.082 Uiso 1 1 calc GR . . . .
O1A O 0.7202(3) 0.19533(13) 0.59682(8) 0.0367(6) Uani 1 1 d . . . . .
O2A O 0.5966(3) 0.22262(12) 0.53529(7) 0.0303(6) Uani 1 1 d . . . . .
O3A O 0.3208(4) 0.23620(15) 0.70862(9) 0.0511(8) Uani 1 1 d D . . . .
O4A O 0.2357(3) 0.29743(13) 0.65204(9) 0.0386(6) Uani 1 1 d D . . . .
O5A O 0.3857(3) 0.40880(12) 0.57105(9) 0.0358(6) Uani 1 1 d . . . . .
O6A O 0.6932(3) 0.35392(13) 0.58345(8) 0.0371(5) Uani 1 1 d D . . . .
N1A N 0.4046(4) 0.42994(14) 0.64277(10) 0.0296(7) Uani 1 1 d D . . . .
H1A H 0.337(4) 0.4624(17) 0.6402(12) 0.036 Uiso 1 1 d DR . . . .
C1A C 0.4966(4) 0.26789(15) 0.60026(10) 0.0224(7) Uani 1 1 d . . . . .
H1AA H 0.392967 0.268659 0.585580 0.027 Uiso 1 1 calc R . . . .
C2A C 0.4913(4) 0.25287(16) 0.64965(10) 0.0233(7) Uani 1 1 d . . . . .
H2A H 0.542993 0.209022 0.657337 0.028 Uiso 1 1 calc R . . . .
C3A C 0.5996(4) 0.31625(15) 0.65757(11) 0.0215(7) Uani 1 1 d . . . . .
H3A H 0.699(4) 0.2961(16) 0.6606(11) 0.026 Uiso 1 1 d R . . . .
C4A C 0.5595(4) 0.36417(16) 0.69365(11) 0.0220(7) Uani 1 1 d . . . . .
C5A C 0.6118(5) 0.35410(18) 0.73592(12) 0.0320(8) Uani 1 1 d . . . . .
H5A H 0.681580 0.317953 0.742020 0.038 Uiso 1 1 calc R . . . .
C6A C 0.5628(5) 0.39658(19) 0.76933(12) 0.0382(9) Uani 1 1 d . . . . .
H6A H 0.597827 0.389036 0.798180 0.046 Uiso 1 1 calc R . . . .
C7A C 0.4629(5) 0.44980(19) 0.76044(13) 0.0372(9) Uani 1 1 d . . . . .
H7A H 0.429068 0.478606 0.783305 0.045 Uiso 1 1 calc R . . . .
C8A C 0.4122(4) 0.46135(18) 0.71866(13) 0.0329(8) Uani 1 1 d . . . . .
H8A H 0.345109 0.498447 0.712570 0.039 Uiso 1 1 calc R . . . .
C9A C 0.4600(4) 0.41825(16) 0.68542(11) 0.0244(7) Uani 1 1 d . . . . .
C10A C 0.4423(4) 0.39544(15) 0.60646(12) 0.0261(7) Uani 1 1 d . . . . .
C11A C 0.5664(4) 0.33948(15) 0.61056(11) 0.0218(7) Uani 1 1 d D . . . .
C12A C 0.6178(4) 0.22433(16) 0.57819(11) 0.0258(7) Uani 1 1 d . . . . .
C13A C 0.7168(5) 0.1857(2) 0.51160(13) 0.0406(9) Uani 1 1 d . . . . .
H13D H 0.697967 0.189775 0.480318 0.061 Uiso 1 1 calc GR . . . .
H13E H 0.714294 0.137724 0.519962 0.061 Uiso 1 1 calc GR . . . .
H13F H 0.818886 0.204875 0.518607 0.061 Uiso 1 1 calc GR . . . .
C14A C 0.3366(4) 0.26104(15) 0.67116(10) 0.0278(8) Uani 1 1 d D . . . .
C15A C 0.1110(8) 0.3245(4) 0.6756(3) 0.043(2) Uani 0.555(9) 1 d D . P B 1
H15D H 0.059424 0.359596 0.658185 0.065 Uiso 0.555(9) 1 calc GR . P B 1
H15E H 0.149608 0.344577 0.702611 0.065 Uiso 0.555(9) 1 calc GR . P B 1
H15F H 0.036658 0.288344 0.682337 0.065 Uiso 0.555(9) 1 calc GR . P B 1
C19A C 0.2089(9) 0.2615(5) 0.7372(3) 0.041(3) Uani 0.445(9) 1 d D . P B 2
H19A H 0.211440 0.311211 0.736819 0.062 Uiso 0.445(9) 1 calc GR . P B 2
H19B H 0.231007 0.245238 0.766656 0.062 Uiso 0.445(9) 1 calc GR . P B 2
H19C H 0.105780 0.245709 0.728232 0.062 Uiso 0.445(9) 1 calc GR . P B 2
C16A C 0.8222(8) 0.3885(4) 0.6033(3) 0.0371(5) Uani 0.503(8) 1 d D . P C 1
H16A H 0.840028 0.367083 0.632270 0.044 Uiso 0.503(8) 1 calc R . P C 1
C17A C 0.9623(9) 0.3743(5) 0.5760(3) 0.0371(5) Uani 0.503(8) 1 d D . P C 1
H17D H 0.982477 0.325298 0.575708 0.056 Uiso 0.503(8) 1 calc GR . P C 1
H17E H 1.052433 0.397985 0.588243 0.056 Uiso 0.503(8) 1 calc GR . P C 1
H17F H 0.943982 0.390164 0.546320 0.056 Uiso 0.503(8) 1 calc GR . P C 1
C18A C 0.7937(10) 0.4605(4) 0.6107(3) 0.0371(5) Uani 0.503(8) 1 d D . P C 1
H18D H 0.784236 0.483910 0.582704 0.056 Uiso 0.503(8) 1 calc GR . P C 1
H18E H 0.880522 0.479998 0.627098 0.056 Uiso 0.503(8) 1 calc GR . P C 1
H18F H 0.697255 0.466153 0.627214 0.056 Uiso 0.503(8) 1 calc GR . P C 1
C20A C 0.7991(9) 0.4067(4) 0.5980(3) 0.0371(5) Uani 0.497(8) 1 d D . P C 2
H20D H 0.836182 0.395264 0.627916 0.044 Uiso 0.497(8) 1 calc R . P C 2
C21A C 0.9356(9) 0.4008(5) 0.5665(3) 0.0371(5) Uani 0.497(8) 1 d D . P C 2
H21A H 0.950048 0.353111 0.558311 0.056 Uiso 0.497(8) 1 calc GR . P C 2
H21B H 1.030259 0.417733 0.580446 0.056 Uiso 0.497(8) 1 calc GR . P C 2
H21C H 0.913940 0.427733 0.540401 0.056 Uiso 0.497(8) 1 calc GR . P C 2
C22A C 0.7430(10) 0.4768(4) 0.5977(3) 0.0371(5) Uani 0.497(8) 1 d D . P C 2
H22D H 0.712606 0.489412 0.568163 0.056 Uiso 0.497(8) 1 calc GR . P C 2
H22E H 0.825849 0.507086 0.607809 0.056 Uiso 0.497(8) 1 calc GR . P C 2
H22F H 0.653041 0.480778 0.617085 0.056 Uiso 0.497(8) 1 calc GR . P C 2
C1B C 0.0428(4) 0.67850(16) 0.60926(12) 0.0275(7) Uani 1 1 d D U . . .
H1B H -0.020818 0.639466 0.619986 0.033 Uiso 0.568(13) 1 calc R . P D 1
H1BA H -0.025002 0.643785 0.623488 0.033 Uiso 0.432(13) 1 calc R . P D 2
O1B O 0.060(2) 0.7965(4) 0.6282(4) 0.031(2) Uani 0.568(13) 1 d D U P D 1
O2B O -0.0203(12) 0.7239(4) 0.67897(19) 0.0410(18) Uani 0.568(13) 1 d D U P D 1
C12B C 0.032(3) 0.7393(4) 0.6398(3) 0.025(3) Uani 0.568(13) 1 d D U P D 1
C13B C -0.0400(13) 0.7800(4) 0.7095(2) 0.055(3) Uani 0.568(13) 1 d D U P D 1
H13A H -0.105648 0.815021 0.696373 0.083 Uiso 0.568(13) 1 calc GR . P D 1
H13B H 0.061822 0.799289 0.716617 0.083 Uiso 0.568(13) 1 calc GR . P D 1
H13C H -0.089433 0.763149 0.736116 0.083 Uiso 0.568(13) 1 calc GR . P D 1
O7B O 0.076(3) 0.8003(5) 0.6151(4) 0.024(3) Uani 0.432(13) 1 d D U P D 2
O8B O 0.0534(12) 0.7341(3) 0.6743(3) 0.0239(18) Uani 0.432(13) 1 d D U P D 2
C19B C 0.056(4) 0.7463(5) 0.6319(4) 0.024(3) Uani 0.432(13) 1 d D U P D 2
C20B C 0.0830(11) 0.7941(4) 0.7006(2) 0.027(3) Uani 0.432(13) 1 d D U P D 2
H20A H 0.183941 0.813496 0.692634 0.041 Uiso 0.432(13) 1 calc GR . P D 2
H20B H 0.083806 0.781456 0.731338 0.041 Uiso 0.432(13) 1 calc GR . P D 2
H20C H 0.001094 0.827718 0.695406 0.041 Uiso 0.432(13) 1 calc GR . P D 2
O3B O -0.0683(4) 0.57713(14) 0.54722(12) 0.0419(10) Uani 0.856(6) 1 d D . P E 1
O4B O -0.1963(4) 0.66139(14) 0.51530(11) 0.0373(9) Uani 0.856(6) 1 d D . P E 1
C14B C -0.0869(5) 0.63668(19) 0.54117(13) 0.0267(9) Uani 0.856(6) 1 d D . P E 1
C15B C -0.3009(8) 0.6111(4) 0.4971(3) 0.0501(16) Uani 0.856(6) 1 d D . P E 1
H15A H -0.376409 0.633570 0.478105 0.075 Uiso 0.856(6) 1 calc GR . P E 1
H15B H -0.355807 0.587766 0.520642 0.075 Uiso 0.856(6) 1 calc GR . P E 1
H15C H -0.241002 0.577972 0.480237 0.075 Uiso 0.856(6) 1 calc GR . P E 1
O9B O -0.0795(19) 0.6880(8) 0.4861(4) 0.031(5) Uiso 0.144(6) 1 d D . P E 2
O10B O -0.1961(19) 0.6352(8) 0.5421(5) 0.032(5) Uiso 0.144(6) 1 d D . P E 2
C21B C -0.088(2) 0.6726(12) 0.5232(4) 0.029(6) Uiso 0.144(6) 1 d D . P E 2
C22B C -0.310(4) 0.607(3) 0.5125(10) 0.042(13) Uiso 0.144(6) 1 d D . P E 2
H22A H -0.259721 0.595435 0.484859 0.062 Uiso 0.144(6) 1 calc GR . P E 2
H22B H -0.393153 0.639623 0.507484 0.062 Uiso 0.144(6) 1 calc GR . P E 2
H22C H -0.354140 0.565189 0.525239 0.062 Uiso 0.144(6) 1 calc GR . P E 2
O5B O 0.2088(3) 0.54746(13) 0.63369(9) 0.0388(6) Uani 1 1 d . . . . .
O6B O 0.3198(4) 0.6869(3) 0.62559(11) 0.0288(10) Uani 0.875(10) 1 d D . P F 1
C16B C 0.4787(4) 0.6864(3) 0.61092(17) 0.0405(13) Uani 0.875(10) 1 d D . P F 1
H16B H 0.481110 0.687647 0.578461 0.049 Uiso 0.875(10) 1 calc R . P F 1
C17B C 0.5664(5) 0.6256(3) 0.6267(2) 0.0580(19) Uani 0.875(10) 1 d D . P F 1
H17A H 0.565049 0.624753 0.658564 0.087 Uiso 0.875(10) 1 calc GR . P F 1
H17B H 0.674119 0.628044 0.616521 0.087 Uiso 0.875(10) 1 calc GR . P F 1
H17C H 0.517468 0.584275 0.615508 0.087 Uiso 0.875(10) 1 calc GR . P F 1
C18B C 0.5490(6) 0.7503(3) 0.6285(3) 0.079(3) Uani 0.875(10) 1 d D . P F 1
H18A H 0.498283 0.789679 0.615198 0.118 Uiso 0.875(10) 1 calc GR . P F 1
H18B H 0.660316 0.751158 0.621817 0.118 Uiso 0.875(10) 1 calc GR . P F 1
H18C H 0.534425 0.751849 0.660070 0.118 Uiso 0.875(10) 1 calc GR . P F 1
C23B C 0.451(3) 0.7140(15) 0.6217(9) 0.053(8) Uiso 0.125(10) 1 d D . P F 2
H23B H 0.431446 0.752728 0.601483 0.064 Uiso 0.125(10) 1 calc R . P F 2
C24B C 0.557(3) 0.6647(18) 0.5993(11) 0.053(8) Uiso 0.125(10) 1 d D . P F 2
H24A H 0.529958 0.662423 0.568434 0.080 Uiso 0.125(10) 1 calc GR . P F 2
H24B H 0.544757 0.619634 0.612420 0.080 Uiso 0.125(10) 1 calc GR . P F 2
H24C H 0.664808 0.679711 0.602475 0.080 Uiso 0.125(10) 1 calc GR . P F 2
C25B C 0.528(4) 0.741(2) 0.6613(11) 0.053(8) Uiso 0.125(10) 1 d D . P F 2
H25A H 0.620729 0.714154 0.667889 0.080 Uiso 0.125(10) 1 calc GR . P F 2
H25B H 0.455809 0.739074 0.685866 0.080 Uiso 0.125(10) 1 calc GR . P F 2
H25C H 0.558631 0.788575 0.656322 0.080 Uiso 0.125(10) 1 calc GR . P F 2
O11B O 0.306(3) 0.682(3) 0.6310(8) 0.053(8) Uiso 0.125(10) 1 d D . P F 2
N1B N 0.2742(3) 0.54690(14) 0.56309(10) 0.0280(6) Uani 1 1 d D . . . .
H1BB H 0.293(5) 0.5038(13) 0.5652(12) 0.034 Uiso 1 1 d DR . . . .
C2B C 0.0115(4) 0.69292(17) 0.56086(12) 0.0317(8) Uani 1 1 d D . . . .
H2B H -0.029765 0.739534 0.555167 0.038 Uiso 0.856(6) 1 calc R . P E 1
H2BA H -0.001543 0.743369 0.560902 0.038 Uiso 0.144(6) 1 calc R . P E 2
C3B C 0.1908(4) 0.68558(16) 0.55170(12) 0.0271(7) Uani 1 1 d . . . . .
H3B H 0.239813 0.731562 0.550195 0.033 Uiso 1 1 calc R . . . .
C4B C 0.2441(4) 0.64364(17) 0.51447(12) 0.0264(7) Uani 1 1 d . . . . .
C5B C 0.2512(4) 0.66955(18) 0.47239(13) 0.0320(8) Uani 1 1 d . . . . .
H5B H 0.222022 0.715370 0.467267 0.038 Uiso 1 1 calc R . . . .
C6B C 0.3001(4) 0.62979(19) 0.43791(13) 0.0347(8) Uani 1 1 d . . . . .
H6B H 0.304544 0.648242 0.409438 0.042 Uiso 1 1 calc R . . . .
C7B C 0.3426(4) 0.5627(2) 0.44526(13) 0.0357(9) Uani 1 1 d . . . . .
H7B H 0.376936 0.535200 0.421776 0.043 Uiso 1 1 calc R . . . .
C8B C 0.3350(4) 0.53580(18) 0.48666(12) 0.0315(8) Uani 1 1 d . . . . .
H8B H 0.364348 0.489960 0.491644 0.038 Uiso 1 1 calc R . . . .
C9B C 0.2846(4) 0.57587(16) 0.52098(12) 0.0259(7) Uani 1 1 d . . . . .
C10B C 0.2286(4) 0.57826(17) 0.59939(12) 0.0286(8) Uani 1 1 d . . . . .
C11B C 0.2100(4) 0.65612(16) 0.59783(12) 0.0264(7) Uani 1 1 d D . . . .

loop_
_atom_site_aniso_label
_atom_site_aniso_U_11
_atom_site_aniso_U_22
_atom_site_aniso_U_33
_atom_site_aniso_U_23
_atom_site_aniso_U_13
_atom_site_aniso_U_12
O1 0.0342(14) 0.0253(12) 0.0368(14) 0.0076(11) -0.0015(12) -0.0009(10)
O2 0.0284(13) 0.0270(12) 0.0415(15) -0.0004(11) 0.0003(11) -0.0013(11)
O3 0.0544(17) 0.0314(14) 0.0302(14) 0.0085(11) -0.0070(13) -0.0074(13)
O4 0.0600(18) 0.0335(14) 0.0344(15) -0.0033(12) 0.0101(14) -0.0033(13)
O5 0.0378(16) 0.0308(14) 0.074(2) -0.0021(14) 0.0198(15) 0.0036(12)
C11 0.0279(17) 0.0261(17) 0.0271(17) 0.0023(14) -0.0026(14) -0.0052(15)
O6 0.031(3) 0.049(3) 0.0196(17) 0.0006(13) -0.0006(12) -0.018(2)
C16 0.031(3) 0.069(5) 0.027(2) -0.008(2) 0.0035(19) -0.024(3)
C17 0.055(5) 0.104(8) 0.045(3) -0.006(4) -0.017(3) -0.009(5)
C18 0.054(5) 0.071(6) 0.043(3) -0.019(4) -0.002(3) -0.024(4)
N1 0.0284(15) 0.0164(13) 0.0375(17) -0.0010(12) 0.0001(13) -0.0022(12)
C1 0.0310(18) 0.0205(16) 0.0289(18) 0.0021(14) -0.0075(15) -0.0024(14)
C2 0.0370(19) 0.0187(15) 0.0309(18) 0.0036(14) 0.0004(15) -0.0019(15)
C3 0.0345(19) 0.0220(16) 0.0292(18) 0.0055(14) -0.0048(15) 0.0021(14)
C4 0.0299(18) 0.0268(17) 0.0255(18) 0.0014(14) -0.0050(14) -0.0016(15)
C5 0.0310(19) 0.032(2) 0.048(2) 0.0036(17) -0.0015(17) 0.0071(17)
C6 0.030(2) 0.046(2) 0.058(3) -0.006(2) 0.0078(19) 0.0037(18)
C7 0.034(2) 0.043(2) 0.058(3) 0.002(2) 0.0113(19) -0.0124(19)
C8 0.0346(19) 0.0268(18) 0.044(2) 0.0038(16) 0.0023(17) -0.0063(15)
C9 0.0253(17) 0.0265(17) 0.0255(17) -0.0035(14) -0.0019(14) -0.0019(14)
C10 0.0325(19) 0.0229(17) 0.0327(19) -0.0038(14) 0.0035(16) -0.0036(15)
C12 0.0227(16) 0.0251(17) 0.0300(18) -0.0004(14) -0.0062(14) -0.0039(14)
C13 0.040(2) 0.034(2) 0.051(3) -0.0069(18) 0.0159(19) -0.0070(18)
C14 0.042(2) 0.0196(16) 0.0333(19) -0.0011(15) -0.0016(17) -0.0086(16)
C15 0.080(3) 0.052(3) 0.032(2) -0.006(2) 0.017(2) -0.010(3)
O1A 0.0422(15) 0.0353(14) 0.0325(14) -0.0032(11) -0.0040(12) 0.0168(12)
O2A 0.0339(13) 0.0317(13) 0.0254(13) -0.0059(10) -0.0033(10) 0.0042(11)
O3A 0.070(2) 0.0432(16) 0.0404(16) 0.0128(13) 0.0202(16) 0.0174(15)
O4A 0.0303(14) 0.0400(15) 0.0455(16) -0.0046(12) -0.0026(12) 0.0092(12)
O5A 0.0463(15) 0.0209(12) 0.0402(15) 0.0003(11) -0.0219(13) 0.0047(11)
O6A 0.0345(11) 0.0392(13) 0.0375(12) 0.0032(9) -0.0056(9) -0.0092(10)
N1A 0.0301(15) 0.0172(13) 0.0417(18) -0.0045(13) -0.0122(13) 0.0064(12)
C1A 0.0251(16) 0.0172(14) 0.0250(16) -0.0019(13) -0.0049(14) 0.0009(13)
C2A 0.0290(17) 0.0157(14) 0.0252(17) -0.0012(12) -0.0040(14) 0.0027(13)
C3A 0.0225(16) 0.0155(14) 0.0265(17) 0.0020(13) -0.0055(13) 0.0027(13)
C4A 0.0212(15) 0.0187(15) 0.0261(17) 0.0001(13) -0.0004(13) -0.0031(13)
C5A 0.043(2) 0.0247(17) 0.0284(19) 0.0004(15) -0.0027(16) -0.0031(16)
C6A 0.055(3) 0.034(2) 0.0259(19) -0.0043(16) 0.0018(18) -0.0147(19)
C7A 0.041(2) 0.0307(19) 0.040(2) -0.0175(17) 0.0135(18) -0.0134(17)
C8A 0.0265(18) 0.0253(17) 0.047(2) -0.0132(16) 0.0051(16) -0.0046(15)
C9A 0.0200(15) 0.0175(15) 0.0356(19) -0.0069(13) -0.0004(14) -0.0025(13)
C10A 0.0282(17) 0.0139(14) 0.036(2) -0.0014(14) -0.0102(15) -0.0018(13)
C11A 0.0237(16) 0.0172(15) 0.0245(16) -0.0019(13) -0.0054(14) 0.0013(12)
C12A 0.0322(18) 0.0182(15) 0.0271(18) -0.0032(14) -0.0028(15) 0.0017(14)
C13A 0.041(2) 0.046(2) 0.035(2) -0.0113(18) 0.0026(18) 0.0014(19)
C14A 0.0307(18) 0.0173(16) 0.035(2) -0.0070(14) -0.0044(15) -0.0050(14)
C15A 0.033(4) 0.036(4) 0.061(5) 0.000(3) 0.010(4) 0.007(3)
C19A 0.029(5) 0.043(5) 0.053(6) -0.006(4) 0.000(4) -0.005(4)
C16A 0.0345(11) 0.0392(13) 0.0375(12) 0.0032(9) -0.0056(9) -0.0092(10)
C17A 0.0345(11) 0.0392(13) 0.0375(12) 0.0032(9) -0.0056(9) -0.0092(10)
C18A 0.0345(11) 0.0392(13) 0.0375(12) 0.0032(9) -0.0056(9) -0.0092(10)
C20A 0.0345(11) 0.0392(13) 0.0375(12) 0.0032(9) -0.0056(9) -0.0092(10)
C21A 0.0345(11) 0.0392(13) 0.0375(12) 0.0032(9) -0.0056(9) -0.0092(10)
C22A 0.0345(11) 0.0392(13) 0.0375(12) 0.0032(9) -0.0056(9) -0.0092(10)
C1B 0.0234(16) 0.0149(14) 0.044(2) 0.0007(14) -0.0028(15) 0.0016(13)
O1B 0.043(5) 0.014(3) 0.035(6) 0.003(3) 0.001(5) 0.000(2)
O2B 0.051(5) 0.040(3) 0.032(3) 0.007(2) 0.009(3) 0.007(3)
C12B 0.025(8) 0.019(4) 0.031(5) 0.006(3) -0.007(5) 0.003(3)
C13B 0.075(8) 0.062(5) 0.028(4) -0.005(3) 0.008(4) 0.022(5)
O7B 0.031(5) 0.018(4) 0.024(6) 0.004(3) -0.002(5) 0.004(3)
O8B 0.029(4) 0.016(3) 0.027(4) 0.005(2) 0.000(3) 0.000(3)
C19B 0.021(8) 0.022(6) 0.028(5) 0.002(4) -0.003(5) 0.001(4)
C20B 0.040(6) 0.032(4) 0.010(4) 0.001(3) -0.003(3) -0.005(4)
O3B 0.0334(17) 0.0212(15) 0.071(2) 0.0026(15) -0.0157(16) -0.0026(13)
O4B 0.0368(18) 0.0252(15) 0.050(2) -0.0065(14) -0.0193(15) 0.0009(13)
C14B 0.023(2) 0.020(2) 0.037(2) -0.0026(17) 0.0002(17) 0.0026(16)
C15B 0.045(3) 0.045(4) 0.060(5) -0.008(4) -0.024(3) -0.008(3)
O5B 0.0409(15) 0.0288(13) 0.0465(16) 0.0170(12) 0.0132(13) 0.0154(12)
O6B 0.0172(15) 0.0298(18) 0.0394(19) 0.0095(15) -0.0076(12) -0.0040(12)
C16B 0.020(2) 0.053(3) 0.048(3) 0.003(2) -0.005(2) -0.001(2)
C17B 0.025(2) 0.058(4) 0.090(5) -0.007(3) -0.002(3) 0.006(2)
C18B 0.031(3) 0.046(3) 0.159(8) 0.029(4) -0.027(4) -0.015(2)
N1B 0.0311(15) 0.0147(13) 0.0381(17) 0.0062(12) -0.0006(13) 0.0036(12)
C2B 0.0256(17) 0.0236(17) 0.046(2) -0.0041(16) -0.0088(17) 0.0078(14)
C3B 0.0257(16) 0.0153(15) 0.040(2) 0.0075(14) -0.0053(15) 0.0001(13)
C4B 0.0207(16) 0.0195(16) 0.039(2) 0.0055(14) -0.0009(14) -0.0061(13)
C5B 0.0293(18) 0.0221(17) 0.045(2) 0.0110(16) -0.0036(16) -0.0062(14)
C6B 0.0323(19) 0.036(2) 0.036(2) 0.0074(16) 0.0001(17) -0.0109(16)
C7B 0.0294(19) 0.037(2) 0.041(2) -0.0023(17) 0.0005(17) -0.0035(16)
C8B 0.0265(18) 0.0260(18) 0.042(2) 0.0002(16) -0.0043(16) -0.0023(15)
C9B 0.0192(15) 0.0199(15) 0.039(2) 0.0035(14) -0.0031(14) -0.0022(13)
C10B 0.0220(16) 0.0212(16) 0.043(2) 0.0093(15) 0.0033(15) 0.0039(14)
C11B 0.0203(16) 0.0215(16) 0.0373(19) 0.0051(14) -0.0041(15) 0.0017(13)

loop_
_atom_type_symbol
_atom_type_description
_atom_type_scat_dispersion_real
_atom_type_scat_dispersion_imag
_atom_type_scat_source
C C 0.0033 0.0016 'International Tables Vol C Tables 4.2.6.8 and 6.1.1.4'
H H 0.0000 0.0000 'International Tables Vol C Tables 4.2.6.8 and 6.1.1.4'
N N 0.0061 0.0033 'International Tables Vol C Tables 4.2.6.8 and 6.1.1.4'
O O 0.0106 0.0060 'International Tables Vol C Tables 4.2.6.8 and 6.1.1.4'

loop_
_geom_angle_atom_site_label_1
_geom_angle_atom_site_label_2
_geom_angle_atom_site_label_3
_geom_angle
C12 O2 C13 114.9(3)
C14 O4 C15 115.0(3)
O6 C11 C1 111.3(3)
O6 C11 C3 116.8(5)
O6 C11 C10 108.8(5)
O7 C11 C1 110.4(14)
O7 C11 C3 104(2)
O7 C11 C10 119(2)
C3 C11 C1 90.3(3)
C10 C11 C1 112.0(3)
C10 C11 C3 116.4(3)
C11 O6 C16 114.0(4)
O6 C16 H16 109.4
O6 C16 C17 107.3(4)
O6 C16 C18 108.7(4)
C17 C16 H16 109.4
C18 C16 H16 109.4
C18 C16 C17 112.7(4)
C16 C17 H17G 109.5
C16 C17 H17H 109.5
C16 C17 H17I 109.5
H17G C17 H17H 109.5
H17G C17 H17I 109.5
H17H C17 H17I 109.5
C16 C18 H18G 109.5
C16 C18 H18H 109.5
C16 C18 H18I 109.5
H18G C18 H18H 109.5
H18G C18 H18I 109.5
H18H C18 H18I 109.5
C11 O7 C19 118.9(19)
O7 C19 H19 109.3
O7 C19 C20 107.6(16)
O7 C19 C21 111.6(17)
C20 C19 H19 109.3
C21 C19 H19 109.3
C21 C19 C20 109.7(16)
C19 C20 H20E 109.5
C19 C20 H20F 109.5
C19 C20 H20G 109.5
H20E C20 H20F 109.5
H20E C20 H20G 109.5
H20F C20 H20G 109.5
C19 C21 H21D 109.5
C19 C21 H21E 109.5
C19 C21 H21F 109.5
H21D C21 H21E 109.5
H21D C21 H21F 109.5
H21E C21 H21F 109.5
C9 N1 H1 119(3)
C10 N1 H1 114(3)
C10 N1 C9 126.8(3)
C11 C1 H1C 112.6
C2 C1 C11 90.3(3)
C2 C1 H1C 112.6
C12 C1 C11 111.3(3)
C12 C1 H1C 112.6
C12 C1 C2 115.6(3)
C1 C2 H2 112.6
C1 C2 C3 89.6(3)
C3 C2 H2 112.6
C14 C2 C1 115.7(3)
C14 C2 H2 112.6
C14 C2 C3 111.5(3)
C11 C3 C2 89.1(3)
C11 C3 H3 110.0
C2 C3 H3 110.0
C4 C3 C11 117.0(3)
C4 C3 C2 119.2(3)
C4 C3 H3 110.0
C5 C4 C3 122.1(3)
C9 C4 C3 119.8(3)
C9 C4 C5 118.0(3)
C4 C5 H5 118.9
C6 C5 C4 122.1(4)
C6 C5 H5 118.9
C5 C6 H6 120.5
C5 C6 C7 119.1(4)
C7 C6 H6 120.5
C6 C7 H7 119.9
C6 C7 C8 120.3(4)
C8 C7 H7 119.9
C7 C8 H8 120.0
C7 C8 C9 120.1(3)
C9 C8 H8 120.0
C4 C9 N1 121.3(3)
C8 C9 N1 118.3(3)
C8 C9 C4 120.4(3)
O5 C10 C11 121.3(3)
O5 C10 N1 121.4(3)
N1 C10 C11 117.3(3)
O1 C12 O2 124.1(3)
O1 C12 C1 125.8(3)
O2 C12 C1 110.1(3)
O2 C13 H13G 109.5
O2 C13 H13H 109.5
O2 C13 H13I 109.5
H13G C13 H13H 109.5
H13G C13 H13I 109.5
H13H C13 H13I 109.5
O3 C14 O4 123.2(3)
O3 C14 C2 124.9(3)
O4 C14 C2 111.7(3)
O4 C15 H15G 109.5
O4 C15 H15H 109.5
O4 C15 H15I 109.5
H15G C15 H15H 109.5
H15G C15 H15I 109.5
H15H C15 H15I 109.5
C12A O2A C13A 114.3(3)
C14A O3A C19A 120.9(5)
C14A O4A C15A 119.9(4)
C11A O6A C16A 116.3(4)
C11A O6A C20A 116.7(4)
C9A N1A H1A 115(3)
C10A N1A H1A 117(3)
C10A N1A C9A 127.3(3)
C2A C1A H1AA 114.8
C2A C1A C11A 89.1(2)
C11A C1A H1AA 114.8
C12A C1A H1AA 114.8
C12A C1A C2A 110.7(3)
C12A C1A C11A 109.8(3)
C1A C2A H2A 112.6
C1A C2A C3A 89.0(2)
C3A C2A H2A 112.6
C14A C2A C1A 116.1(3)
C14A C2A H2A 112.6
C14A C2A C3A 111.9(3)
C2A C3A H3A 102.5(17)
C4A C3A C2A 118.5(3)
C4A C3A H3A 114(2)
C4A C3A C11A 117.7(3)
C11A C3A C2A 88.9(2)
C11A C3A H3A 112(2)
C5A C4A C3A 122.0(3)
C9A C4A C3A 119.3(3)
C9A C4A C5A 118.6(3)
C4A C5A H5A 119.7
C4A C5A C6A 120.5(4)
C6A C5A H5A 119.7
C5A C6A H6A 120.1
C7A C6A C5A 119.9(4)
C7A C6A H6A 120.1
C6A C7A H7A 119.8
C8A C7A C6A 120.5(3)
C8A C7A H7A 119.8
C7A C8A H8A 120.3
C7A C8A C9A 119.5(3)
C9A C8A H8A 120.3
C4A C9A N1A 120.1(3)
C4A C9A C8A 121.0(3)
C8A C9A N1A 118.9(3)
O5A C10A N1A 122.4(3)
O5A C10A C11A 120.2(3)
N1A C10A C11A 117.4(3)
O6A C11A C1A 111.1(3)
O6A C11A C3A 118.3(3)
O6A C11A C10A 110.2(3)
C3A C11A C1A 89.7(2)
C10A C11A C1A 111.2(3)
C10A C11A C3A 114.7(3)
O1A C12A O2A 124.3(3)
O1A C12A C1A 124.3(3)
O2A C12A C1A 111.4(3)
O2A C13A H13D 109.5
O2A C13A H13E 109.5
O2A C13A H13F 109.5
H13D C13A H13E 109.5
H13D C13A H13F 109.5
H13E C13A H13F 109.5
O3A C14A O4A 124.7(3)
O3A C14A C2A 117.4(3)
O4A C14A C2A 117.6(3)
O4A C15A H15D 109.5
O4A C15A H15E 109.5
O4A C15A H15F 109.5
H15D C15A H15E 109.5
H15D C15A H15F 109.5
H15E C15A H15F 109.5
O3A C19A H19A 109.5
O3A C19A H19B 109.5
O3A C19A H19C 109.5
H19A C19A H19B 109.5
H19A C19A H19C 109.5
H19B C19A H19C 109.5
O6A C16A H16A 107.3
O6A C16A C17A 107.2(6)
O6A C16A C18A 113.5(6)
C17A C16A H16A 107.3
C18A C16A H16A 107.3
C18A C16A C17A 114.0(6)
C16A C17A H17D 109.5
C16A C17A H17E 109.5
C16A C17A H17F 109.5
H17D C17A H17E 109.5
H17D C17A H17F 109.5
H17E C17A H17F 109.5
C16A C18A H18D 109.5
C16A C18A H18E 109.5
C16A C18A H18F 109.5
H18D C18A H18E 109.5
H18D C18A H18F 109.5
H18E C18A H18F 109.5
O6A C20A H20D 108.9
O6A C20A C21A 103.3(5)
O6A C20A C22A 117.8(6)
C21A C20A H20D 108.9
C22A C20A H20D 108.9
C22A C20A C21A 108.8(6)
C20A C21A H21A 109.5
C20A C21A H21B 109.5
C20A C21A H21C 109.5
H21A C21A H21B 109.5
H21A C21A H21C 109.5
H21B C21A H21C 109.5
C20A C22A H22D 109.5
C20A C22A H22E 109.5
C20A C22A H22F 109.5
H22D C22A H22E 109.5
H22D C22A H22F 109.5
H22E C22A H22F 109.5
C12B C1B H1B 111.4
C12B C1B C2B 116.1(6)
C12B C1B C11B 115.0(9)
C19B C1B H1BA 116.6
C19B C1B C2B 107.2(6)
C19B C1B C11B 106.6(12)
C2B C1B H1B 111.4
C2B C1B H1BA 116.6
C2B C1B C11B 89.7(3)
C11B C1B H1B 111.4
C11B C1B H1BA 116.6
C12B O2B C13B 117.0(6)
O1B C12B C1B 122.5(8)
O1B C12B O2B 123.5(8)
O2B C12B C1B 113.8(6)
O2B C13B H13A 109.5
O2B C13B H13B 109.5
O2B C13B H13C 109.5
H13A C13B H13B 109.5
H13A C13B H13C 109.5
H13B C13B H13C 109.5
C19B O8B C20B 113.3(7)
O7B C19B C1B 126.8(10)
O7B C19B O8B 126.1(10)
O8B C19B C1B 106.9(8)
O8B C20B H20A 109.5
O8B C20B H20B 109.5
O8B C20B H20C 109.5
H20A C20B H20B 109.5
H20A C20B H20C 109.5
H20B C20B H20C 109.5
C14B O4B C15B 114.9(4)
O3B C14B O4B 123.2(4)
O3B C14B C2B 125.2(4)
O4B C14B C2B 111.6(3)
O4B C15B H15A 109.5
O4B C15B H15B 109.5
O4B C15B H15C 109.5
H15A C15B H15B 109.5
H15A C15B H15C 109.5
H15B C15B H15C 109.5
C21B O10B C22B 114.6(15)
O9B C21B O10B 127.6(13)
O9B C21B C2B 130.0(13)
O10B C21B C2B 102.2(10)
O10B C22B H22A 109.5
O10B C22B H22B 109.5
O10B C22B H22C 109.5
H22A C22B H22B 109.5
H22A C22B H22C 109.5
H22B C22B H22C 109.5
C11B O6B C16B 116.3(4)
O6B C16B H16B 109.5
O6B C16B C17B 112.4(4)
O6B C16B C18B 105.4(5)
C17B C16B H16B 109.5
C18B C16B H16B 109.5
C18B C16B C17B 110.5(4)
C16B C17B H17A 109.5
C16B C17B H17B 109.5
C16B C17B H17C 109.5
H17A C17B H17B 109.5
H17A C17B H17C 109.5
H17B C17B H17C 109.5
C16B C18B H18A 109.5
C16B C18B H18B 109.5
C16B C18B H18C 109.5
H18A C18B H18B 109.5
H18A C18B H18C 109.5
H18B C18B H18C 109.5
C24B C23B H23B 108.1
C25B C23B H23B 108.1
C25B C23B C24B 110.0(15)
O11B C23B H23B 108.1
O11B C23B C24B 109.7(16)
O11B C23B C25B 112.6(16)
C23B C24B H24A 109.5
C23B C24B H24B 109.5
C23B C24B H24C 109.5
H24A C24B H24B 109.5
H24A C24B H24C 109.5
H24B C24B H24C 109.5
C23B C25B H25A 109.5
C23B C25B H25B 109.5
C23B C25B H25C 109.5
H25A C25B H25B 109.5
H25A C25B H25C 109.5
H25B C25B H25C 109.5
C11B O11B C23B 121.7(17)
C9B N1B H1BB 117(3)
C10B N1B H1BB 117(3)
C10B N1B C9B 126.6(3)
C1B C2B H2B 113.6
C1B C2B H2BA 101.6
C1B C2B C3B 89.2(3)
C14B C2B C1B 110.4(3)
C14B C2B H2B 113.6
C14B C2B C3B 114.0(3)
C21B C2B C1B 143.2(6)
C21B C2B H2BA 101.6
C21B C2B C3B 113.4(9)
C3B C2B H2B 113.6
C3B C2B H2BA 101.6
C2B C3B H3B 109.8
C4B C3B C2B 119.4(3)
C4B C3B H3B 109.8
C4B C3B C11B 117.9(3)
C11B C3B C2B 88.5(3)
C11B C3B H3B 109.8
C5B C4B C3B 121.8(3)
C5B C4B C9B 118.2(3)
C9B C4B C3B 119.9(3)
C4B C5B H5B 119.4
C6B C5B C4B 121.3(3)
C6B C5B H5B 119.4
C5B C6B H6B 120.2
C5B C6B C7B 119.5(4)
C7B C6B H6B 120.2
C6B C7B H7B 119.9
C8B C7B C6B 120.1(4)
C8B C7B H7B 119.9
C7B C8B H8B 120.0
C7B C8B C9B 120.0(3)
C9B C8B H8B 120.0
C4B C9B N1B 120.0(3)
C8B C9B N1B 119.1(3)
C8B C9B C4B 120.8(3)
O5B C10B N1B 122.1(3)
O5B C10B C11B 120.2(3)
N1B C10B C11B 117.6(3)
O6B C11B C1B 111.3(3)
O6B C11B C3B 117.9(3)
O6B C11B C10B 109.8(3)
O11B C11B C1B 106.0(15)
O11B C11B C3B 126.5(19)
O11B C11B C10B 106(2)
C3B C11B C1B 90.1(2)
C10B C11B C1B 111.9(3)
C10B C11B C3B 114.4(3)

loop_
_geom_bond_atom_site_label_1
_geom_bond_atom_site_label_2
_geom_bond_distance
O1 C12 1.207(4)
O2 C12 1.336(4)
O2 C13 1.446(5)
O3 C14 1.209(4)
O4 C14 1.339(5)
O4 C15 1.449(5)
O5 C10 1.219(5)
C11 O6 1.405(4)
C11 O7 1.409(11)
C11 C1 1.554(5)
C11 C3 1.551(5)
C11 C10 1.540(5)
O6 C16 1.446(5)
C16 H16 1.0000
C16 C17 1.506(7)
C16 C18 1.499(6)
C17 H17G 0.9800
C17 H17H 0.9800
C17 H17I 0.9800
C18 H18G 0.9800
C18 H18H 0.9800
C18 H18I 0.9800
O7 C19 1.439(11)
C19 H19 1.0000
C19 C20 1.508(12)
C19 C21 1.485(12)
C20 H20E 0.9800
C20 H20F 0.9800
C20 H20G 0.9800
C21 H21D 0.9800
C21 H21E 0.9800
C21 H21F 0.9800
N1 H1 0.87(2)
N1 C9 1.402(5)
N1 C10 1.348(5)
C1 H1C 1.0000
C1 C2 1.543(5)
C1 C12 1.504(5)
C2 H2 1.0000
C2 C3 1.580(5)
C2 C14 1.486(5)
C3 H3 1.0000
C3 C4 1.499(5)
C4 C5 1.393(5)
C4 C9 1.391(5)
C5 H5 0.9500
C5 C6 1.375(6)
C6 H6 0.9500
C6 C7 1.382(6)
C7 H7 0.9500
C7 C8 1.386(6)
C8 H8 0.9500
C8 C9 1.390(5)
C13 H13G 0.9800
C13 H13H 0.9800
C13 H13I 0.9800
C15 H15G 0.9800
C15 H15H 0.9800
C15 H15I 0.9800
O1A C12A 1.197(4)
O2A C12A 1.334(4)
O2A C13A 1.460(5)
O3A C14A 1.260(4)
O3A C19A 1.396(7)
O4A C14A 1.271(4)
O4A C15A 1.400(6)
O5A C10A 1.223(4)
O6A C11A 1.403(4)
O6A C16A 1.438(7)
O6A C20A 1.453(7)
N1A H1A 0.87(2)
N1A C9A 1.416(5)
N1A C10A 1.348(5)
C1A H1AA 1.0000
C1A C2A 1.550(5)
C1A C11A 1.565(4)
C1A C12A 1.512(5)
C2A H2A 1.0000
C2A C3A 1.577(4)
C2A C14A 1.495(5)
C3A H3A 0.95(4)
C3A C4A 1.498(5)
C3A C11A 1.545(5)
C4A C5A 1.391(5)
C4A C9A 1.390(5)
C5A H5A 0.9500
C5A C6A 1.392(5)
C6A H6A 0.9500
C6A C7A 1.383(6)
C7A H7A 0.9500
C7A C8A 1.377(6)
C8A H8A 0.9500
C8A C9A 1.392(5)
C10A C11A 1.540(4)
C13A H13D 0.9800
C13A H13E 0.9800
C13A H13F 0.9800
C15A H15D 0.9800
C15A H15E 0.9800
C15A H15F 0.9800
C19A H19A 0.9800
C19A H19B 0.9800
C19A H19C 0.9800
C16A H16A 1.0000
C16A C17A 1.496(8)
C16A C18A 1.457(8)
C17A H17D 0.9800
C17A H17E 0.9800
C17A H17F 0.9800
C18A H18D 0.9800
C18A H18E 0.9800
C18A H18F 0.9800
C20A H20D 1.0000
C20A C21A 1.529(8)
C20A C22A 1.462(8)
C21A H21A 0.9800
C21A H21B 0.9800
C21A H21C 0.9800
C22A H22D 0.9800
C22A H22E 0.9800
C22A H22F 0.9800
C1B H1B 1.0000
C1B H1BA 1.0000
C1B C12B 1.525(7)
C1B C19B 1.511(9)
C1B C2B 1.541(5)
C1B C11B 1.546(5)
O1B C12B 1.207(8)
O2B C12B 1.322(9)
O2B C13B 1.461(8)
C13B H13A 0.9800
C13B H13B 0.9800
C13B H13C 0.9800
O7B C19B 1.194(9)
O8B C19B 1.328(10)
O8B C20B 1.455(8)
C20B H20A 0.9800
C20B H20B 0.9800
C20B H20C 0.9800
O3B C14B 1.198(5)
O4B C14B 1.326(5)
O4B C15B 1.451(5)
C14B C2B 1.521(5)
C15B H15A 0.9800
C15B H15B 0.9800
C15B H15C 0.9800
O9B C21B 1.185(11)
O10B C21B 1.322(11)
O10B C22B 1.452(12)
C21B C2B 1.496(10)
C22B H22A 0.9800
C22B H22B 0.9800
C22B H22C 0.9800
O5B C10B 1.230(4)
O6B C16B 1.439(5)
O6B C11B 1.411(4)
C16B H16B 1.0000
C16B C17B 1.498(6)
C16B C18B 1.497(7)
C17B H17A 0.9800
C17B H17B 0.9800
C17B H17C 0.9800
C18B H18A 0.9800
C18B H18B 0.9800
C18B H18C 0.9800
C23B H23B 1.0000
C23B C24B 1.498(12)
C23B C25B 1.488(12)
C23B O11B 1.432(11)
C24B H24A 0.9800
C24B H24B 0.9800
C24B H24C 0.9800
C25B H25A 0.9800
C25B H25B 0.9800
C25B H25C 0.9800
O11B C11B 1.407(11)
N1B H1BB 0.87(2)
N1B C9B 1.419(5)
N1B C10B 1.336(5)
C2B H2B 1.0000
C2B H2BA 1.0000
C2B C3B 1.575(5)
C3B H3B 1.0000
C3B C4B 1.485(5)
C3B C11B 1.544(5)
C4B C5B 1.394(5)
C4B C9B 1.394(5)
C5B H5B 0.9500
C5B C6B 1.385(6)
C6B H6B 0.9500
C6B C7B 1.391(5)
C7B H7B 0.9500
C7B C8B 1.382(5)
C8B H8B 0.9500
C8B C9B 1.389(5)
C10B C11B 1.543(4)

loop_
_geom_hbond_atom_site_label_D
_geom_hbond_atom_site_label_H
_geom_hbond_atom_site_label_A
_geom_hbond_distance_DH
_geom_hbond_distance_HA
_geom_hbond_distance_DA
_geom_hbond_angle_DHA
_geom_hbond_site_symmetry_A
_geom_hbond_publ_flag
N1 H1 O1B 0.87(2) 2.17(3) 3.024(9) 170(4) 3_646 yes
N1 H1 O7B 0.87(2) 2.21(3) 3.051(12) 164(4) 3_646 yes
N1A H1A O5B 0.87(2) 2.02(3) 2.877(4) 171(4) . yes
N1B H1BB O5A 0.87(2) 2.04(3) 2.895(4) 168(4) . yes

loop_
_geom_torsion_atom_site_label_1
_geom_torsion_atom_site_label_2
_geom_torsion_atom_site_label_3
_geom_torsion_atom_site_label_4
_geom_torsion
C11 O6 C16 C17 122.8(5)
C11 O6 C16 C18 -115.1(6)
C11 O7 C19 C20 132(4)
C11 O7 C19 C21 -107(4)
C11 C1 C2 C3 -5.8(2)
C11 C1 C2 C14 108.0(3)
C11 C1 C12 O1 97.7(4)
C11 C1 C12 O2 -81.5(3)
C11 C3 C4 C5 -173.0(3)
C11 C3 C4 C9 8.4(5)
O6 C11 C1 C2 125.1(5)
O6 C11 C1 C12 7.3(6)
O6 C11 C3 C2 -119.9(4)
O6 C11 C3 C4 117.4(4)
O6 C11 C10 O5 56.7(5)
O6 C11 C10 N1 -122.6(4)
O7 C11 C1 C2 111(2)
O7 C11 C1 C12 -6(2)
O7 C11 C3 C2 -117.0(15)
O7 C11 C3 C4 120.4(15)
O7 C11 C10 O5 65(2)
O7 C11 C10 N1 -115(2)
C1 C11 O6 C16 -168.7(4)
C1 C11 O7 C19 -168(2)
C1 C11 C3 C2 -5.8(2)
C1 C11 C3 C4 -128.4(3)
C1 C11 C10 O5 -66.7(4)
C1 C11 C10 N1 114.0(3)
C1 C2 C3 C11 5.8(2)
C1 C2 C3 C4 126.5(3)
C1 C2 C14 O3 -15.8(5)
C1 C2 C14 O4 169.3(3)
C2 C1 C12 O1 -3.5(5)
C2 C1 C12 O2 177.4(3)
C2 C3 C4 C5 81.7(4)
C2 C3 C4 C9 -96.9(4)
C3 C11 O6 C16 -66.9(5)
C3 C11 O7 C19 -72(3)
C3 C11 C1 C2 5.9(2)
C3 C11 C1 C12 -111.8(3)
C3 C11 C10 O5 -168.7(3)
C3 C11 C10 N1 12.0(4)
C3 C2 C14 O3 84.7(5)
C3 C2 C14 O4 -90.2(3)
C3 C4 C5 C6 -177.6(4)
C3 C4 C9 N1 -1.1(5)
C3 C4 C9 C8 178.3(3)
C4 C5 C6 C7 -1.0(6)
C5 C4 C9 N1 -179.8(3)
C5 C4 C9 C8 -0.3(5)
C5 C6 C7 C8 0.5(7)
C6 C7 C8 C9 0.2(6)
C7 C8 C9 N1 179.2(4)
C7 C8 C9 C4 -0.3(6)
C9 N1 C10 O5 175.6(3)
C9 N1 C10 C11 -5.1(5)
C9 C4 C5 C6 0.9(6)
C10 C11 O6 C16 67.5(5)
C10 C11 O7 C19 60(4)
C10 C11 C1 C2 -112.9(3)
C10 C11 C1 C12 129.4(3)
C10 C11 C3 C2 109.1(3)
C10 C11 C3 C4 -13.5(4)
C10 N1 C9 C4 -0.7(5)
C10 N1 C9 C8 179.9(3)
C12 C1 C2 C3 108.1(3)
C12 C1 C2 C14 -138.0(3)
C13 O2 C12 O1 -11.7(5)
C13 O2 C12 C1 167.5(3)
C14 C2 C3 C11 -111.9(3)
C14 C2 C3 C4 8.9(4)
C15 O4 C14 O3 -6.5(5)
C15 O4 C14 C2 168.5(3)
O5A C10A C11A O6A 57.3(4)
O5A C10A C11A C1A -66.5(4)
O5A C10A C11A C3A -166.3(3)
N1A C10A C11A O6A -120.2(3)
N1A C10A C11A C1A 116.1(3)
N1A C10A C11A C3A 16.2(4)
C1A C2A C3A C4A 135.1(3)
C1A C2A C3A C11A 13.8(2)
C1A C2A C14A O3A 165.8(3)
C1A C2A C14A O4A -20.2(4)
C2A C1A C11A O6A 134.3(3)
C2A C1A C11A C3A 13.9(2)
C2A C1A C11A C10A -102.5(3)
C2A C1A C12A O1A -17.2(5)
C2A C1A C12A O2A 163.2(3)
C2A C3A C4A C5A 87.7(4)
C2A C3A C4A C9A -88.6(4)
C2A C3A C11A O6A -127.6(3)
C2A C3A C11A C1A -13.7(2)
C2A C3A C11A C10A 99.6(3)
C3A C2A C14A O3A -94.1(4)
C3A C2A C14A O4A 79.9(4)
C3A C4A C5A C6A -175.0(3)
C3A C4A C9A N1A -3.6(5)
C3A C4A C9A C8A 175.9(3)
C4A C3A C11A O6A 110.5(3)
C4A C3A C11A C1A -135.6(3)
C4A C3A C11A C10A -22.3(4)
C4A C5A C6A C7A -0.9(6)
C5A C4A C9A N1A 180.0(3)
C5A C4A C9A C8A -0.5(5)
C5A C6A C7A C8A -0.4(6)
C6A C7A C8A C9A 1.1(5)
C7A C8A C9A N1A 178.8(3)
C7A C8A C9A C4A -0.7(5)
C9A N1A C10A O5A 178.7(3)
C9A N1A C10A C11A -3.9(5)
C9A C4A C5A C6A 1.3(5)
C10A N1A C9A C4A -3.1(5)
C10A N1A C9A C8A 177.4(3)
C11A O6A C16A C17A 157.6(5)
C11A O6A C16A C18A -75.7(7)
C11A O6A C20A C21A 170.1(5)
C11A O6A C20A C22A -69.9(8)
C11A C1A C2A C3A -13.6(2)
C11A C1A C2A C14A 100.4(3)
C11A C1A C12A O1A 79.6(4)
C11A C1A C12A O2A -100.0(3)
C11A C3A C4A C5A -167.2(3)
C11A C3A C4A C9A 16.5(4)
C12A C1A C2A C3A 97.2(3)
C12A C1A C2A C14A -148.8(3)
C12A C1A C11A O6A 22.6(4)
C12A C1A C11A C3A -97.8(3)
C12A C1A C11A C10A 145.8(3)
C13A O2A C12A O1A -4.2(5)
C13A O2A C12A C1A 175.5(3)
C14A C2A C3A C4A 17.2(4)
C14A C2A C3A C11A -104.1(3)
C15A O4A C14A O3A 13.7(6)
C15A O4A C14A C2A -159.9(4)
C19A O3A C14A O4A -17.7(7)
C19A O3A C14A C2A 155.8(5)
C16A O6A C11A C1A -141.0(4)
C16A O6A C11A C3A -39.4(5)
C16A O6A C11A C10A 95.3(5)
C20A O6A C11A C1A -160.5(4)
C20A O6A C11A C3A -58.9(5)
C20A O6A C11A C10A 75.7(5)
C1B C2B C3B C4B 133.3(3)
C1B C2B C3B C11B 11.7(2)
C12B C1B C2B C14B -138.4(10)
C12B C1B C2B C3B 106.2(9)
C12B C1B C11B O6B 13.2(6)
C12B C1B C11B C3B -107.0(5)
C12B C1B C11B C10B 136.5(5)
C13B O2B C12B C1B -177.6(11)
C13B O2B C12B O1B -2(3)
C19B C1B C2B C21B -134(2)
C19B C1B C2B C3B 95.6(12)
C19B C1B C11B O11B 32(2)
C19B C1B C11B C3B -95.9(6)
C19B C1B C11B C10B 147.5(6)
C20B O8B C19B C1B 173.5(12)
C20B O8B C19B O7B -2(4)
O3B C14B C2B C1B -43.5(5)
O3B C14B C2B C3B 55.0(6)
O4B C14B C2B C1B 137.7(3)
O4B C14B C2B C3B -123.8(4)
C14B C2B C3B C4B 21.3(5)
C14B C2B C3B C11B -100.3(3)
C15B O4B C14B O3B 4.4(7)
C15B O4B C14B C2B -176.7(5)
O9B C21B C2B C1B -171.9(17)
O9B C21B C2B C3B -48(3)
O10B C21B C2B C1B 11(3)
O10B C21B C2B C3B 134.8(14)
C21B C2B C3B C4B -16.7(10)
C21B C2B C3B C11B -138.3(9)
C22B O10B C21B O9B 4(5)
C22B O10B C21B C2B -179(3)
O5B C10B C11B C1B -62.4(4)
O5B C10B C11B O6B 61.7(4)
O5B C10B C11B O11B 52.7(12)
O5B C10B C11B C3B -163.1(3)
C16B O6B C11B C1B -162.4(4)
C16B O6B C11B C3B -60.3(6)
C16B O6B C11B C10B 73.1(5)
C23B O11B C11B C1B -136(3)
C23B O11B C11B C3B -34(5)
C23B O11B C11B C10B 105(4)
C24B C23B O11B C11B -61(4)
C25B C23B O11B C11B 176(4)
N1B C10B C11B C1B 120.9(3)
N1B C10B C11B O6B -115.0(4)
N1B C10B C11B O11B -123.9(11)
N1B C10B C11B C3B 20.2(4)
C2B C1B C12B O1B -29(2)
C2B C1B C12B O2B 146.9(12)
C2B C1B C19B O7B -16(3)
C2B C1B C19B O8B 168.3(15)
C2B C1B C11B O6B 132.2(3)
C2B C1B C11B O11B 140(2)
C2B C1B C11B C3B 12.0(2)
C2B C1B C11B C10B -104.6(3)
C2B C3B C4B C5B 83.5(4)
C2B C3B C4B C9B -94.7(4)
C2B C3B C11B C1B -11.7(2)
C2B C3B C11B O6B -126.0(4)
C2B C3B C11B O11B -122(2)
C2B C3B C11B C10B 102.5(3)
C3B C4B C5B C6B -179.5(3)
C3B C4B C9B N1B 0.3(5)
C3B C4B C9B C8B -179.8(3)
C4B C3B C11B C1B -134.6(3)
C4B C3B C11B O6B 111.1(4)
C4B C3B C11B O11B 115(2)
C4B C3B C11B C10B -20.3(4)
C4B C5B C6B C7B 0.2(5)
C5B C4B C9B N1B -178.0(3)
C5B C4B C9B C8B 1.9(5)
C5B C6B C7B C8B 0.4(5)
C6B C7B C8B C9B 0.1(5)
C7B C8B C9B N1B 178.6(3)
C7B C8B C9B C4B -1.3(5)
C9B N1B C10B O5B 172.8(3)
C9B N1B C10B C11B -10.6(5)
C9B C4B C5B C6B -1.3(5)
C10B N1B C9B C4B -0.4(5)
C10B N1B C9B C8B 179.8(3)
C11B C1B C12B O1B 74(2)
C11B C1B C12B O2B -110.2(14)
C11B C1B C19B O7B 79(3)
C11B C1B C19B O8B -96.7(17)
C11B C1B C2B C14B 103.7(3)
C11B C1B C2B C21B 118.4(17)
C11B C1B C2B C3B -11.7(2)
C11B O6B C16B C17B -91.5(5)
C11B O6B C16B C18B 148.0(5)
C11B C3B C4B C5B -171.0(3)
C11B C3B C4B C9B 10.7(5)
